data_1565804
loop_
_publ_author_name
'Li, Guo-Qiang'
'Chen, Chong'
'Ji, Jiao'
'Jia, Ai-Quan'
'Zhang, Qian-Feng'

_publ_section_title
;
 Ruthenium(II) complexes with \a- or \b-dithionaphthoato ligands
;
_journal_name_full 'Inorganica Chimica Acta'
_journal_page_first 119173
_journal_paper_doi 10.1016/j.ica.2019.119173
_journal_volume 498
_journal_year 2019
_chemical_formula_sum 'C21 H21 Cl Ru S2'
_chemical_formula_weight 474.02
_space_group_crystal_system monoclinic
_space_group_IT_number 14
_space_group_name_Hall '-P 2yn'
_space_group_name_H-M_alt 'P 1 21/n 1'
_atom_sites_solution_hydrogens geom
_audit_creation_method SHELXL-2014/7
_cell_angle_alpha 90
_cell_angle_beta 102.520(7)
_cell_angle_gamma 90
_cell_formula_units_Z 4
_cell_length_a 10.914(7)
_cell_length_b 9.506(6)
_cell_length_c 19.312(12)
_cell_measurement_reflns_used 737
_cell_measurement_temperature 296(2)
_cell_measurement_theta_max 16.26
_cell_measurement_theta_min 2.39
_cell_volume 1956(2)
_computing_structure_refinement 'SHELXL-2014/7 (Sheldrick, 2014)'
_diffrn_ambient_temperature 296(2)
_diffrn_measured_fraction_theta_full 0.995
_diffrn_measured_fraction_theta_max 0.986
_diffrn_measurement_device_type 'CCD area detector'
_diffrn_measurement_method 'phi and omega scans'
_diffrn_radiation_type MoK\a
_diffrn_radiation_wavelength 0.71073
_diffrn_reflns_av_R_equivalents 0.1192
_diffrn_reflns_av_unetI/netI 0.1624
_diffrn_reflns_Laue_measured_fraction_full 0.995
_diffrn_reflns_Laue_measured_fraction_max 0.986
_diffrn_reflns_limit_h_max 14
_diffrn_reflns_limit_h_min -14
_diffrn_reflns_limit_k_max 12
_diffrn_reflns_limit_k_min -11
_diffrn_reflns_limit_l_max 22
_diffrn_reflns_limit_l_min -25
_diffrn_reflns_number 11609
_diffrn_reflns_point_group_measured_fraction_full 0.995
_diffrn_reflns_point_group_measured_fraction_max 0.986
_diffrn_reflns_theta_full 25.242
_diffrn_reflns_theta_max 27.558
_diffrn_reflns_theta_min 2.160
_exptl_absorpt_coefficient_mu 1.153
_exptl_absorpt_correction_type multi-scan
_exptl_absorpt_process_details sadabs
_exptl_crystal_colour red
_exptl_crystal_density_diffrn 1.610
_exptl_crystal_description block
_exptl_crystal_F_000 960
_exptl_crystal_size_max 0.160
_exptl_crystal_size_mid 0.140
_exptl_crystal_size_min 0.090
_exptl_transmission_factor_max 0.901
_exptl_transmission_factor_min 0.832
_refine_diff_density_max 0.950
_refine_diff_density_min -1.483
_refine_diff_density_rms 0.134
_refine_ls_extinction_coef 0.0127(14)
_refine_ls_extinction_expression Fc^*^=kFc[1+0.001xFc^2^\l^3^/sin(2\q)]^-1/4^
_refine_ls_extinction_method 'SHELXL-2014/7 (Sheldrick 2014'
_refine_ls_goodness_of_fit_ref 0.872
_refine_ls_hydrogen_treatment constr
_refine_ls_matrix_type full
_refine_ls_number_parameters 230
_refine_ls_number_reflns 4454
_refine_ls_number_restraints 0
_refine_ls_restrained_S_all 0.872
_refine_ls_R_factor_all 0.1853
_refine_ls_R_factor_gt 0.0699
_refine_ls_shift/su_max 0.000
_refine_ls_shift/su_mean 0.000
_refine_ls_structure_factor_coef Fsqd
_refine_ls_weighting_details 'w=1/[\s^2^(Fo^2^)+(0.1006P)^2^] where P=(Fo^2^+2Fc^2^)/3'
_refine_ls_weighting_scheme calc
_refine_ls_wR_factor_gt 0.1593
_refine_ls_wR_factor_ref 0.2171
_reflns_Friedel_coverage 0.000
_reflns_Friedel_fraction_full .
_reflns_Friedel_fraction_max .
_reflns_number_gt 2742
_reflns_number_total 4454
_reflns_threshold_expression 'I > 2\s(I)'
_cod_data_source_file 3.cif
_cod_data_source_block 3
_cod_original_sg_symbol_H-M 'P 21/n'
_cod_database_code 1565804
_shelx_shelxl_version_number 2014/7
_shelx_space_group_comment
;
The symmetry employed for this shelxl refinement is uniquely defined
by the following loop, which should always be used as a source of
symmetry information in preference to the above space-group names.
They are only intended as comments.
;
_shelx_estimated_absorpt_t_min 0.837
_shelx_estimated_absorpt_t_max 0.903

loop_
_space_group_symop_operation_xyz
'x, y, z'
'-x+1/2, y+1/2, -z+1/2'
'-x, -y, -z'
'x-1/2, -y-1/2, z-1/2'

loop_
_atom_site_label
_atom_site_type_symbol
_atom_site_fract_x
_atom_site_fract_y
_atom_site_fract_z
_atom_site_U_iso_or_equiv
_atom_site_adp_type
_atom_site_occupancy
_atom_site_site_symmetry_order
_atom_site_calc_flag
_atom_site_refinement_flags_posn
_atom_site_refinement_flags_adp
_atom_site_refinement_flags_occupancy
_atom_site_disorder_assembly
_atom_site_disorder_group
Ru1 Ru 0.63009(7) 0.78209(8) 0.57703(4) 0.0588(3) Uani 1 1 d . . . . .
S1 S 0.6090(2) 0.9602(3) 0.65962(14) 0.0694(7) Uani 1 1 d . . . . .
S2 S 0.6137(3) 0.6742(3) 0.68587(15) 0.0705(8) Uani 1 1 d . . . . .
Cl1 Cl 0.4036(2) 0.7727(3) 0.54725(14) 0.0702(7) Uani 1 1 d . . . . .
C1 C 0.6532(9) 0.8479(10) 0.4706(6) 0.072(3) Uani 1 1 d . . . . .
H1 H 0.5915 0.9115 0.4422 0.086 Uiso 1 1 calc R U . . .
C2 C 0.7473(10) 0.9022(10) 0.5218(6) 0.073(3) Uani 1 1 d . . . . .
H2 H 0.7501 1.0045 0.5283 0.087 Uiso 1 1 calc R U . . .
C3 C 0.8259(9) 0.8187(10) 0.5743(5) 0.064(3) Uani 1 1 d . . . . .
C4 C 0.7986(9) 0.6750(10) 0.5724(5) 0.068(3) Uani 1 1 d . . . . .
H4 H 0.8386 0.6161 0.6127 0.082 Uiso 1 1 calc R U . . .
C5 C 0.7065(9) 0.6161(10) 0.5192(5) 0.063(3) Uani 1 1 d . . . . .
H5 H 0.6812 0.5186 0.5250 0.076 Uiso 1 1 calc R U . . .
C6 C 0.6295(10) 0.6993(11) 0.4678(6) 0.075(3) Uani 1 1 d . . . . .
C7 C 0.5274(9) 0.6412(12) 0.4117(5) 0.087(3) Uani 1 1 d . . . . .
H7A H 0.5602 0.6164 0.3711 0.131 Uiso 1 1 calc R U . . .
H7B H 0.4626 0.7105 0.3984 0.131 Uiso 1 1 calc R U . . .
H7C H 0.4931 0.5590 0.4294 0.131 Uiso 1 1 calc R U . . .
C8 C 0.9339(9) 0.8871(12) 0.6272(6) 0.078(3) Uani 1 1 d . . . . .
H8 H 0.9102 0.9857 0.6312 0.093 Uiso 1 1 calc R U . . .
C9 C 0.9554(11) 0.8274(13) 0.6999(6) 0.101(4) Uani 1 1 d . . . . .
H9A H 0.8806 0.8375 0.7180 0.152 Uiso 1 1 calc R U . . .
H9B H 1.0232 0.8765 0.7303 0.152 Uiso 1 1 calc R U . . .
H9C H 0.9763 0.7294 0.6985 0.152 Uiso 1 1 calc R U . . .
C10 C 1.0494(11) 0.8884(15) 0.5959(6) 0.110(4) Uani 1 1 d . . . . .
H10A H 1.1207 0.9177 0.6314 0.164 Uiso 1 1 calc R U . . .
H10B H 1.0370 0.9528 0.5566 0.164 Uiso 1 1 calc R U . . .
H10C H 1.0639 0.7957 0.5797 0.164 Uiso 1 1 calc R U . . .
C11 C 0.5869(8) 0.8305(10) 0.7167(5) 0.062(2) Uani 1 1 d . . . . .
C12 C 0.5515(9) 0.8498(10) 0.7849(6) 0.069(3) Uani 1 1 d . . . . .
C13 C 0.6240(10) 0.7914(10) 0.8423(6) 0.071(3) Uani 1 1 d . . . . .
H13 H 0.6957 0.7432 0.8373 0.085 Uiso 1 1 calc R U . . .
C14 C 0.5959(12) 0.8001(11) 0.9109(6) 0.087(3) Uani 1 1 d . . . . .
H14 H 0.6465 0.7558 0.9497 0.104 Uiso 1 1 calc R U . . .
C15 C 0.4920(12) 0.8756(13) 0.9182(6) 0.089(4) Uani 1 1 d . . . . .
H15 H 0.4716 0.8818 0.9624 0.107 Uiso 1 1 calc R U . . .
C16 C 0.4159(10) 0.9437(11) 0.8592(6) 0.069(3) Uani 1 1 d . . . . .
C17 C 0.3125(12) 1.0259(13) 0.8669(7) 0.091(4) Uani 1 1 d . . . . .
H17 H 0.2936 1.0348 0.9113 0.109 Uiso 1 1 calc R U . . .
C18 C 0.2419(11) 1.0905(14) 0.8121(8) 0.099(4) Uani 1 1 d . . . . .
H18 H 0.1751 1.1456 0.8189 0.118 Uiso 1 1 calc R U . . .
C19 C 0.2652(10) 1.0779(13) 0.7439(7) 0.095(4) Uani 1 1 d . . . . .
H19 H 0.2138 1.1233 0.7058 0.114 Uiso 1 1 calc R U . . .
C20 C 0.3638(9) 0.9987(11) 0.7340(6) 0.075(3) Uani 1 1 d . . . . .
H20 H 0.3778 0.9881 0.6885 0.090 Uiso 1 1 calc R U . . .
C21 C 0.4460(9) 0.9317(10) 0.7919(5) 0.063(3) Uani 1 1 d . . . . .

loop_
_atom_site_aniso_label
_atom_site_aniso_U_11
_atom_site_aniso_U_22
_atom_site_aniso_U_33
_atom_site_aniso_U_23
_atom_site_aniso_U_13
_atom_site_aniso_U_12
Ru1 0.0657(5) 0.0418(5) 0.0688(6) -0.0005(4) 0.0141(4) 0.0030(4)
S1 0.0828(18) 0.0448(14) 0.0832(18) -0.0037(13) 0.0238(14) 0.0038(13)
S2 0.0819(18) 0.0527(15) 0.0783(18) -0.0019(13) 0.0207(15) 0.0002(13)
Cl1 0.0664(15) 0.0563(14) 0.0868(18) 0.0004(13) 0.0145(13) 0.0039(12)
C1 0.067(7) 0.055(6) 0.090(8) 0.002(6) 0.010(6) -0.001(5)
C2 0.075(7) 0.043(6) 0.105(9) 0.004(6) 0.032(6) -0.001(5)
C3 0.069(6) 0.060(6) 0.064(6) -0.002(5) 0.019(5) 0.012(5)
C4 0.085(7) 0.047(6) 0.065(6) -0.005(5) 0.001(6) 0.007(5)
C5 0.066(6) 0.046(5) 0.085(7) 0.004(5) 0.032(6) 0.007(5)
C6 0.074(7) 0.059(7) 0.090(8) -0.004(6) 0.017(6) -0.002(5)
C7 0.082(8) 0.084(8) 0.091(8) -0.025(7) 0.009(6) -0.008(6)
C8 0.067(7) 0.073(7) 0.085(8) -0.002(6) -0.002(6) -0.011(5)
C9 0.098(9) 0.124(11) 0.074(8) 0.001(7) 0.001(7) -0.011(8)
C10 0.080(8) 0.146(13) 0.102(9) -0.001(9) 0.021(7) -0.015(8)
C11 0.066(6) 0.056(6) 0.070(6) -0.007(5) 0.027(5) 0.000(5)
C12 0.060(6) 0.063(7) 0.078(7) -0.004(6) 0.003(6) 0.001(5)
C13 0.083(7) 0.060(6) 0.072(7) 0.005(6) 0.025(6) 0.004(6)
C14 0.116(10) 0.056(7) 0.080(8) -0.004(6) 0.006(7) -0.001(6)
C15 0.118(10) 0.075(8) 0.080(8) -0.012(7) 0.034(8) -0.016(7)
C16 0.075(7) 0.062(7) 0.072(7) -0.005(6) 0.023(6) -0.006(5)
C17 0.098(9) 0.088(9) 0.101(10) -0.001(8) 0.051(8) -0.005(7)
C18 0.077(9) 0.086(9) 0.139(13) -0.004(9) 0.037(9) 0.005(7)
C19 0.071(8) 0.101(10) 0.110(10) -0.006(8) 0.014(7) 0.008(7)
C20 0.060(6) 0.082(8) 0.084(8) 0.001(6) 0.018(6) 0.016(6)
C21 0.069(7) 0.049(6) 0.077(7) -0.005(5) 0.026(6) -0.014(5)

loop_
_atom_type_symbol
_atom_type_description
_atom_type_scat_dispersion_real
_atom_type_scat_dispersion_imag
_atom_type_scat_source
C C 0.0033 0.0016 'International Tables Vol C Tables 4.2.6.8 and 6.1.1.4'
H H 0.0000 0.0000 'International Tables Vol C Tables 4.2.6.8 and 6.1.1.4'
S S 0.1246 0.1234 'International Tables Vol C Tables 4.2.6.8 and 6.1.1.4'
Cl Cl 0.1484 0.1585 'International Tables Vol C Tables 4.2.6.8 and 6.1.1.4'
Ru Ru -1.2594 0.8363 'International Tables Vol C Tables 4.2.6.8 and 6.1.1.4'

loop_
_geom_angle_atom_site_label_1
_geom_angle_atom_site_label_2
_geom_angle_atom_site_label_3
_geom_angle
_geom_angle_site_symmetry_1
_geom_angle_site_symmetry_3
C4 Ru1 C2 67.8(4) . .
C4 Ru1 C3 37.9(3) . .
C2 Ru1 C3 38.2(3) . .
C4 Ru1 C5 37.5(3) . .
C2 Ru1 C5 78.4(4) . .
C3 Ru1 C5 67.7(3) . .
C4 Ru1 C1 79.8(4) . .
C2 Ru1 C1 36.3(3) . .
C3 Ru1 C1 67.8(4) . .
C5 Ru1 C1 66.4(4) . .
C4 Ru1 C6 67.6(4) . .
C2 Ru1 C6 66.7(4) . .
C3 Ru1 C6 80.6(4) . .
C5 Ru1 C6 36.6(3) . .
C1 Ru1 C6 37.5(3) . .
C4 Ru1 S1 125.6(3) . .
C2 Ru1 S1 96.2(3) . .
C3 Ru1 S1 98.1(3) . .
C5 Ru1 S1 163.1(3) . .
C1 Ru1 S1 118.0(3) . .
C6 Ru1 S1 154.1(3) . .
C4 Ru1 S2 93.5(3) . .
C2 Ru1 S2 146.0(3) . .
C3 Ru1 S2 110.6(3) . .
C5 Ru1 S2 104.4(3) . .
C1 Ru1 S2 170.7(3) . .
C6 Ru1 S2 133.8(3) . .
S1 Ru1 S2 71.14(10) . .
C4 Ru1 Cl1 145.5(3) . .
C2 Ru1 Cl1 125.9(3) . .
C3 Ru1 Cl1 163.6(3) . .
C5 Ru1 Cl1 109.5(3) . .
C1 Ru1 Cl1 96.1(3) . .
C6 Ru1 Cl1 88.2(3) . .
S1 Ru1 Cl1 86.74(9) . .
S2 Ru1 Cl1 85.73(9) . .
C11 S1 Ru1 88.1(3) . .
C11 S2 Ru1 89.1(3) . .
C2 C1 C6 120.1(9) . .
C2 C1 Ru1 69.7(6) . .
C6 C1 Ru1 72.6(6) . .
C2 C1 H1 119.3 . .
C6 C1 H1 119.3 . .
Ru1 C1 H1 119.3 . .
C1 C2 C3 123.3(9) . .
C1 C2 Ru1 74.0(6) . .
C3 C2 Ru1 71.5(6) . .
C1 C2 H2 117.8 . .
C3 C2 H2 117.8 . .
Ru1 C2 H2 117.8 . .
C4 C3 C2 115.9(9) . .
C4 C3 C8 124.3(9) . .
C2 C3 C8 119.9(9) . .
C4 C3 Ru1 68.8(6) . .
C2 C3 Ru1 70.3(5) . .
C8 C3 Ru1 132.1(7) . .
C5 C4 C3 121.9(9) . .
C5 C4 Ru1 74.3(6) . .
C3 C4 Ru1 73.2(5) . .
C5 C4 H4 118.8 . .
C3 C4 H4 118.8 . .
Ru1 C4 H4 118.8 . .
C4 C5 C6 121.6(9) . .
C4 C5 Ru1 68.2(5) . .
C6 C5 Ru1 73.7(6) . .
C4 C5 H5 118.3 . .
C6 C5 H5 118.3 . .
Ru1 C5 H5 118.3 . .
C5 C6 C1 117.0(10) . .
C5 C6 C7 123.3(10) . .
C1 C6 C7 119.7(10) . .
C5 C6 Ru1 69.7(6) . .
C1 C6 Ru1 69.9(6) . .
C7 C6 Ru1 131.6(7) . .
C6 C7 H7A 109.5 . .
C6 C7 H7B 109.5 . .
H7A C7 H7B 109.5 . .
C6 C7 H7C 109.5 . .
H7A C7 H7C 109.5 . .
H7B C7 H7C 109.5 . .
C9 C8 C10 114.0(10) . .
C9 C8 C3 114.2(9) . .
C10 C8 C3 109.0(9) . .
C9 C8 H8 106.3 . .
C10 C8 H8 106.3 . .
C3 C8 H8 106.3 . .
C8 C9 H9A 109.5 . .
C8 C9 H9B 109.5 . .
H9A C9 H9B 109.5 . .
C8 C9 H9C 109.5 . .
H9A C9 H9C 109.5 . .
H9B C9 H9C 109.5 . .
C8 C10 H10A 109.5 . .
C8 C10 H10B 109.5 . .
H10A C10 H10B 109.5 . .
C8 C10 H10C 109.5 . .
H10A C10 H10C 109.5 . .
H10B C10 H10C 109.5 . .
C12 C11 S2 122.7(7) . .
C12 C11 S1 126.4(7) . .
S2 C11 S1 110.9(5) . .
C13 C12 C21 119.7(10) . .
C13 C12 C11 118.1(9) . .
C21 C12 C11 122.1(9) . .
C12 C13 C14 122.6(11) . .
C12 C13 H13 118.7 . .
C14 C13 H13 118.7 . .
C15 C14 C13 118.3(11) . .
C15 C14 H14 120.9 . .
C13 C14 H14 120.9 . .
C14 C15 C16 120.7(11) . .
C14 C15 H15 119.6 . .
C16 C15 H15 119.6 . .
C17 C16 C15 121.0(11) . .
C17 C16 C21 119.5(11) . .
C15 C16 C21 119.4(10) . .
C18 C17 C16 121.2(11) . .
C18 C17 H17 119.4 . .
C16 C17 H17 119.4 . .
C17 C18 C19 121.5(12) . .
C17 C18 H18 119.3 . .
C19 C18 H18 119.3 . .
C20 C19 C18 119.4(12) . .
C20 C19 H19 120.3 . .
C18 C19 H19 120.3 . .
C19 C20 C21 121.3(11) . .
C19 C20 H20 119.3 . .
C21 C20 H20 119.3 . .
C16 C21 C12 119.1(10) . .
C16 C21 C20 117.0(9) . .
C12 C21 C20 123.8(9) . .

loop_
_geom_bond_atom_site_label_1
_geom_bond_atom_site_label_2
_geom_bond_distance
_geom_bond_site_symmetry_2
Ru1 C4 2.121(10) .
Ru1 C2 2.162(9) .
Ru1 C3 2.177(10) .
Ru1 C5 2.199(9) .
Ru1 C1 2.215(11) .
Ru1 C6 2.251(11) .
Ru1 S1 2.372(3) .
Ru1 S2 2.380(3) .
Ru1 Cl1 2.415(3) .
S1 C11 1.706(10) .
S2 C11 1.650(9) .
C1 C2 1.364(13) .
C1 C6 1.435(13) .
C1 H1 0.9800 .
C2 C3 1.420(13) .
C2 H2 0.9800 .
C3 C4 1.397(13) .
C3 C8 1.528(13) .
C4 C5 1.389(13) .
C4 H4 0.9800 .
C5 C6 1.399(13) .
C5 H5 0.9800 .
C6 C7 1.482(13) .
C7 H7A 0.9600 .
C7 H7B 0.9600 .
C7 H7C 0.9600 .
C8 C9 1.486(14) .
C8 C10 1.512(14) .
C8 H8 0.9800 .
C9 H9A 0.9600 .
C9 H9B 0.9600 .
C9 H9C 0.9600 .
C10 H10A 0.9600 .
C10 H10B 0.9600 .
C10 H10C 0.9600 .
C11 C12 1.462(13) .
C12 C13 1.335(13) .
C12 C21 1.421(13) .
C13 C14 1.425(14) .
C13 H13 0.9300 .
C14 C15 1.374(15) .
C14 H14 0.9300 .
C15 C16 1.413(14) .
C15 H15 0.9300 .
C16 C17 1.407(14) .
C16 C21 1.413(12) .
C17 C18 1.317(15) .
C17 H17 0.9300 .
C18 C19 1.399(15) .
C18 H18 0.9300 .
C19 C20 1.361(13) .
C19 H19 0.9300 .
C20 C21 1.423(13) .
C20 H20 0.9300 .
